data_4340488
loop_
_publ_author_name
'Zhang, Shu-Ran'
'Du, Dong-Ying'
'Qin, Jun-Sheng'
'Li, Shun-Li'
'He, Wen-Wen'
'Lan, Ya-Qian'
'Su, Zhong-Min'

_publ_section_title
;
 2D Cd(II)-Lanthanide(III) Heterometallic-Organic Frameworks Based on
 Metalloligands for Tunable Luminescence and Highly Selective, Sensitive,
 and Recyclable Detection of Nitrobenzene.
;
_journal_issue 15
_journal_name_full 'Inorganic chemistry'
_journal_page_first 8105
_journal_paper_doi 10.1021/ic5011083
_journal_volume 53
_journal_year 2014
_chemical_formula_sum 'C60 H58 Cd Cl Eu0.5 N11 O13 Tb0.5'
_chemical_formula_weight 1444.46
_chemical_name_systematic
;
 ?
;
_space_group_IT_number 2
_symmetry_cell_setting triclinic
_symmetry_space_group_name_Hall '-P 1'
_symmetry_space_group_name_H-M 'P -1'
_atom_sites_solution_hydrogens geom
_atom_sites_solution_primary direct
_atom_sites_solution_secondary difmap
_audit_creation_method SHELXL-97
_cell_angle_alpha 88.998(2)
_cell_angle_beta 85.103(2)
_cell_angle_gamma 68.404(2)
_cell_formula_units_Z 2
_cell_length_a 14.461(2)
_cell_length_b 14.710(2)
_cell_length_c 16.057(2)
_cell_measurement_reflns_used 98
_cell_measurement_temperature 293(2)
_cell_measurement_theta_max 27.24
_cell_measurement_theta_min 1.90
_cell_volume 3163.9(7)
_computing_cell_refinement SMART
_computing_data_collection 'SMART (Bruker, 1997)'
_computing_data_reduction 'SAINT (Bruker, 1999)'
_computing_molecular_graphics 'Diamond (Brandenburg and Putz, 2008)'
_computing_publication_material SHELXL-97
_computing_structure_refinement 'SHELXL-97 (Sheldrick, 2008)'
_computing_structure_solution 'SHELXS-97(Sheldrick, 2008)'
_diffrn_ambient_temperature 293(2)
_diffrn_measured_fraction_theta_full 0.986
_diffrn_measured_fraction_theta_max 0.966
_diffrn_measurement_device_type 'Bruker APEX CCD area-detector'
_diffrn_measurement_method '\w scans'
_diffrn_radiation_monochromator graphite
_diffrn_radiation_source 'fine-focus sealed tube'
_diffrn_radiation_type MoK\a
_diffrn_radiation_wavelength 0.71069
_diffrn_reflns_av_R_equivalents 0.0288
_diffrn_reflns_av_sigmaI/netI 0.0726
_diffrn_reflns_limit_h_max 11
_diffrn_reflns_limit_h_min -18
_diffrn_reflns_limit_k_max 18
_diffrn_reflns_limit_k_min -18
_diffrn_reflns_limit_l_max 20
_diffrn_reflns_limit_l_min -20
_diffrn_reflns_number 19346
_diffrn_reflns_theta_full 25.00
_diffrn_reflns_theta_max 27.24
_diffrn_reflns_theta_min 1.90
_diffrn_standards_decay_% 0
_diffrn_standards_interval_count 0
_diffrn_standards_interval_time 0
_diffrn_standards_number 0
_exptl_absorpt_coefficient_mu 1.493
_exptl_absorpt_correction_T_max 0.699
_exptl_absorpt_correction_T_min 0.623
_exptl_absorpt_correction_type multi-scan
_exptl_absorpt_process_details 'SADABS (Sheldrick, 1996)'
_exptl_crystal_colour yellow
_exptl_crystal_density_diffrn 1.516
_exptl_crystal_density_method 'not measured'
_exptl_crystal_description stick
_exptl_crystal_F_000 1456
_exptl_crystal_size_max 0.35
_exptl_crystal_size_mid 0.27
_exptl_crystal_size_min 0.24
_refine_diff_density_max 0.870
_refine_diff_density_min -0.659
_refine_diff_density_rms 0.112
_refine_ls_extinction_method none
_refine_ls_goodness_of_fit_ref 0.969
_refine_ls_hydrogen_treatment mixed
_refine_ls_matrix_type full
_refine_ls_number_parameters 784
_refine_ls_number_reflns 13671
_refine_ls_number_restraints 6
_refine_ls_restrained_S_all 0.969
_refine_ls_R_factor_all 0.0747
_refine_ls_R_factor_gt 0.0472
_refine_ls_shift/su_max 0.001
_refine_ls_shift/su_mean 0.000
_refine_ls_structure_factor_coef Fsqd
_refine_ls_weighting_details 'calc w=1/[\s^2^(Fo^2^)+(0.0648P)^2^+0.0000P] where P=(Fo^2^+2Fc^2^)/3'
_refine_ls_weighting_scheme calc
_refine_ls_wR_factor_gt 0.1125
_refine_ls_wR_factor_ref 0.1251
_reflns_number_gt 9701
_reflns_number_total 13671
_reflns_threshold_expression >2sigma(I)
_cod_data_source_file ic5011083_si_002.cif
_cod_data_source_block IFMC-36-Eu0.6Tb0.4
_cod_depositor_comments
;
The following automatic conversions were performed:

'_symmetry_cell_setting' value 'TRICLINIC ' changed to 'triclinic'
according to
/usr/data/users/saulius/crontab/automatic-downloads/rss-feeds/ACS/lib/dictionaries/cif_core.dic
dictionary named 'cif_core.dic' version 2.4.2 from 2011-04-26.

Automatic conversion script
Id: cif_fix_values 2281 2013-09-26 08:29:07Z andrius 

 Adding full bibliography for 4340487--4340491.cif.
;
_cod_original_cell_volume 3163.9(8)
_cod_original_sg_symbol_Hall '-P 1 '
_cod_original_sg_symbol_H-M 'P -1 '
_cod_original_formula_sum 'C60 H58 Cd Cl Eu0.50 N11 O13 Tb0.50'
_cod_database_code 4340488

loop_
_symmetry_equiv_pos_as_xyz
'x, y, z'
'-x, -y, -z'

loop_
_atom_site_label
_atom_site_type_symbol
_atom_site_fract_x
_atom_site_fract_y
_atom_site_fract_z
_atom_site_U_iso_or_equiv
_atom_site_adp_type
_atom_site_occupancy
_atom_site_symmetry_multiplicity
_atom_site_calc_flag
_atom_site_refinement_flags
Eu1 Eu 0.613011(18) 0.043079(17) 0.023843(15) 0.03114(8) Uani 0.63 1 d P
Tb1 Tb 0.613011(18) 0.043079(17) 0.023843(15) 0.03114(8) Uani 0.38 1 d P
Cd1 Cd -0.20039(3) 0.34625(3) 0.52763(2) 0.03334(10) Uani 1 1 d .
Cl1 Cl -0.21550(14) 0.34609(14) 0.67868(9) 0.0684(5) Uani 1 1 d .
O2 O -0.3635(3) 0.9245(3) 0.1381(2) 0.0469(9) Uani 1 1 d .
O3 O 0.3331(3) 0.1150(3) 0.0397(2) 0.0445(9) Uani 1 1 d .
O1 O 0.2784(3) -0.0360(3) 0.1062(3) 0.0552(11) Uani 1 1 d .
N4 N -0.1950(3) 0.3616(3) 0.3682(2) 0.0331(9) Uani 1 1 d .
C32 C -0.4065(3) 0.5595(3) 0.5301(3) 0.0333(11) Uani 1 1 d D
C33 C -0.4721(3) 0.6128(3) 0.4720(3) 0.0349(11) Uani 1 1 d D
C34 C -0.5505(4) 0.7020(4) 0.4928(4) 0.0484(14) Uani 1 1 d D
H34 H -0.5948 0.7368 0.4545 0.058 Uiso 1 1 calc R
C35 C -0.5569(4) 0.7336(4) 0.5727(4) 0.0531(16) Uani 1 1 d D
H35 H -0.6063 0.7936 0.5882 0.064 Uiso 1 1 calc R
C36 C -0.4950(4) 0.6828(4) 0.6332(4) 0.0494(14) Uani 1 1 d D
H36 H -0.5046 0.7080 0.6873 0.059 Uiso 1 1 calc R
C37 C -0.4185(4) 0.5939(4) 0.6119(3) 0.0395(12) Uani 1 1 d D
H37 H -0.3765 0.5585 0.6515 0.047 Uiso 1 1 calc R
N7 N -0.4382(3) 0.5599(3) 0.3970(3) 0.0353(9) Uani 1 1 d .
O4 O 0.4557(3) 0.1548(3) 0.0836(2) 0.0498(10) Uani 1 1 d .
O1W O 0.6483(3) 0.1086(3) 0.1520(2) 0.0458(9) Uani 1 1 d .
N6 N 0.0346(3) 0.4118(3) 0.3828(2) 0.0338(9) Uani 1 1 d .
O5 O 0.6194(3) 0.1977(3) -0.0046(3) 0.0637(12) Uani 1 1 d .
C42 C -0.4516(4) 0.8224(4) 0.1837(3) 0.0367(11) Uani 1 1 d .
N2 N -0.0590(3) 0.3674(3) 0.4793(3) 0.0343(9) Uani 1 1 d .
N3 N -0.3353(3) 0.4771(3) 0.4903(2) 0.0327(9) Uani 1 1 d .
N1 N -0.1761(3) 0.1986(3) 0.4718(3) 0.0366(10) Uani 1 1 d .
C17 C 0.0310(4) 0.3554(3) 0.5123(3) 0.0340(11) Uani 1 1 d .
C30 C 0.3667(4) 0.1617(3) 0.0847(3) 0.0345(11) Uani 1 1 d .
C23 C 0.0660(4) 0.4532(4) 0.3054(3) 0.0405(12) Uani 1 1 d .
C16 C -0.0533(4) 0.4002(3) 0.4031(3) 0.0344(11) Uani 1 1 d .
C28 C 0.2356(4) 0.3850(4) 0.2249(3) 0.0393(12) Uani 1 1 d .
H28 H 0.2472 0.4397 0.2421 0.047 Uiso 1 1 calc R
C47 C -0.1355(4) 0.4224(4) 0.3461(3) 0.0360(11) Uani 1 1 d .
H47A H -0.1780 0.4910 0.3514 0.043 Uiso 1 1 calc R
H47B H -0.1073 0.4091 0.2886 0.043 Uiso 1 1 calc R
N10 N -0.3836(6) 0.3640(5) 0.1622(3) 0.0698(17) Uani 1 1 d .
C39 C -0.4755(4) 0.6679(4) 0.2752(3) 0.0398(12) Uani 1 1 d .
N5 N -0.1633(4) 0.1015(3) 0.3639(3) 0.0446(11) Uani 1 1 d .
C6 C -0.1726(6) -0.0192(5) 0.5937(5) 0.075(2) Uani 1 1 d .
H6 H -0.1745 -0.0438 0.6473 0.090 Uiso 1 1 calc R
C19 C 0.1858(4) 0.3770(4) 0.4659(4) 0.0467(14) Uani 1 1 d .
H19 H 0.2255 0.3953 0.4256 0.056 Uiso 1 1 calc R
C46 C -0.1469(4) 0.2617(4) 0.3309(3) 0.0423(13) Uani 1 1 d .
H46A H -0.0757 0.2462 0.3197 0.051 Uiso 1 1 calc R
H46B H -0.1743 0.2588 0.2783 0.051 Uiso 1 1 calc R
C12 C 0.1048(4) 0.0171(4) 0.1201(4) 0.0454(13) Uani 1 1 d .
C18 C 0.0900(4) 0.3829(3) 0.4521(3) 0.0352(11) Uani 1 1 d .
C3 C -0.1680(4) 0.0486(4) 0.4351(4) 0.0510(15) Uani 1 1 d .
C26 C 0.2918(4) 0.2356(3) 0.1443(3) 0.0355(11) Uani 1 1 d .
C2 C -0.1742(4) 0.1089(4) 0.5025(4) 0.0443(13) Uani 1 1 d .
C29 C 0.1456(4) 0.3750(4) 0.2525(3) 0.0370(12) Uani 1 1 d .
C48 C -0.2976(4) 0.4065(4) 0.3463(3) 0.0399(12) Uani 1 1 d .
H48A H -0.3264 0.3568 0.3425 0.048 Uiso 1 1 calc R
H48B H -0.2990 0.4375 0.2924 0.048 Uiso 1 1 calc R
C31 C -0.3569(4) 0.4810(4) 0.4119(3) 0.0348(11) Uani 1 1 d .
C1 C -0.1649(4) 0.1893(4) 0.3899(3) 0.0377(12) Uani 1 1 d .
N8 N 0.6642(6) 0.3165(5) -0.0583(4) 0.090(2) Uani 1 1 d .
C8 C -0.1691(4) 0.0736(5) 0.2767(4) 0.0529(15) Uani 1 1 d .
H8A H -0.2219 0.1260 0.2522 0.064 Uiso 1 1 calc R
H8B H -0.1863 0.0158 0.2774 0.064 Uiso 1 1 calc R
C9 C -0.0731(4) 0.0533(4) 0.2231(3) 0.0434(13) Uani 1 1 d .
C27 C 0.3088(4) 0.3159(4) 0.1723(3) 0.0398(12) Uani 1 1 d .
H27 H 0.3686 0.3239 0.1563 0.048 Uiso 1 1 calc R
C22 C 0.0643(4) 0.3219(4) 0.5891(3) 0.0416(12) Uani 1 1 d .
H22 H 0.0246 0.3036 0.6294 0.050 Uiso 1 1 calc R
C24 C 0.1324(5) 0.2917(4) 0.2255(4) 0.0545(15) Uani 1 1 d .
H24 H 0.0747 0.2811 0.2444 0.065 Uiso 1 1 calc R
C40 C -0.3817(5) 0.6737(5) 0.2576(4) 0.0569(16) Uani 1 1 d .
H40 H -0.3257 0.6244 0.2756 0.068 Uiso 1 1 calc R
C10 C -0.0741(5) 0.0894(5) 0.1433(4) 0.072(2) Uani 1 1 d .
H10 H -0.1350 0.1260 0.1230 0.087 Uiso 1 1 calc R
O11 O -0.3979(4) 0.0538(4) 0.3126(3) 0.0906(17) Uani 1 1 d .
C11 C 0.0132(5) 0.0728(5) 0.0924(4) 0.0693(19) Uani 1 1 d .
H11 H 0.0100 0.0993 0.0392 0.083 Uiso 1 1 calc R
C38 C -0.4899(4) 0.5838(4) 0.3194(3) 0.0448(13) Uani 1 1 d .
H38A H -0.5607 0.5991 0.3330 0.054 Uiso 1 1 calc R
H38B H -0.4650 0.5270 0.2824 0.054 Uiso 1 1 calc R
C20 C 0.2181(4) 0.3429(4) 0.5419(4) 0.0519(15) Uani 1 1 d .
H20 H 0.2822 0.3368 0.5530 0.062 Uiso 1 1 calc R
C15 C 0.2014(4) -0.0031(4) 0.0682(3) 0.0415(12) Uani 1 1 d .
C21 C 0.1587(4) 0.3166(4) 0.6039(4) 0.0484(14) Uani 1 1 d .
H21 H 0.1830 0.2955 0.6554 0.058 Uiso 1 1 calc R
C41 C -0.3703(4) 0.7514(4) 0.2141(4) 0.0487(14) Uani 1 1 d .
H41 H -0.3076 0.7555 0.2053 0.058 Uiso 1 1 calc R
O10 O -0.3192(6) 0.2866(4) 0.1747(4) 0.119(3) Uani 1 1 d .
C25 C 0.2028(4) 0.2237(4) 0.1710(4) 0.0491(14) Uani 1 1 d .
H25 H 0.1905 0.1701 0.1524 0.059 Uiso 1 1 calc R
C45 C -0.4382(4) 0.9015(3) 0.1315(3) 0.0352(11) Uani 1 1 d .
C43 C -0.5473(4) 0.8209(4) 0.2025(3) 0.0435(13) Uani 1 1 d .
H43 H -0.6026 0.8709 0.1844 0.052 Uiso 1 1 calc R
C14 C 0.0146(5) 0.0000(6) 0.2510(4) 0.080(2) Uani 1 1 d .
H14 H 0.0170 -0.0250 0.3047 0.096 Uiso 1 1 calc R
O9 O -0.3639(6) 0.4364(4) 0.1444(4) 0.117(2) Uani 1 1 d .
C51 C 0.6465(8) 0.4135(5) -0.0900(6) 0.120(4) Uani 1 1 d .
H51A H 0.7092 0.4202 -0.1057 0.180 Uiso 1 1 calc R
H51B H 0.6098 0.4611 -0.0474 0.180 Uiso 1 1 calc R
H51C H 0.6087 0.4235 -0.1379 0.180 Uiso 1 1 calc R
C49 C 0.5980(6) 0.2824(5) -0.0316(4) 0.0667(19) Uani 1 1 d .
N9 N -0.4773(6) -0.0315(5) 0.3809(4) 0.088(2) Uani 1 1 d .
C56 C -0.5616(8) -0.0594(7) 0.4043(6) 0.118(3) Uani 1 1 d .
H56A H -0.5419 -0.1141 0.4412 0.177 Uiso 1 1 calc R
H56B H -0.5847 -0.0773 0.3551 0.177 Uiso 1 1 calc R
H56C H -0.6143 -0.0055 0.4323 0.177 Uiso 1 1 calc R
C52 C 0.7717(7) 0.2526(6) -0.0508(7) 0.119(4) Uani 1 1 d .
H52A H 0.8141 0.2858 -0.0732 0.178 Uiso 1 1 calc R
H52B H 0.7872 0.1925 -0.0813 0.178 Uiso 1 1 calc R
H52C H 0.7823 0.2386 0.0070 0.178 Uiso 1 1 calc R
C7 C -0.1798(5) 0.0777(4) 0.5837(4) 0.0600(17) Uani 1 1 d .
H7 H -0.1879 0.1189 0.6293 0.072 Uiso 1 1 calc R
C44 C -0.5596(4) 0.7444(4) 0.2485(3) 0.0471(14) Uani 1 1 d .
H44 H -0.6232 0.7437 0.2616 0.057 Uiso 1 1 calc R
C4 C -0.1575(6) -0.0484(5) 0.4446(5) 0.075(2) Uani 1 1 d .
H4 H -0.1477 -0.0904 0.3992 0.091 Uiso 1 1 calc R
C50 C 0.4873(5) 0.3480(5) -0.0327(5) 0.083(2) Uani 1 1 d .
H50A H 0.4819 0.4106 -0.0549 0.125 Uiso 1 1 calc R
H50B H 0.4558 0.3563 0.0231 0.125 Uiso 1 1 calc R
H50C H 0.4551 0.3179 -0.0672 0.125 Uiso 1 1 calc R
C54 C -0.5770(8) 0.1040(7) 0.3058(6) 0.122(4) Uani 1 1 d .
H54A H -0.6275 0.0798 0.3272 0.184 Uiso 1 1 calc R
H54B H -0.5738 0.1044 0.2458 0.184 Uiso 1 1 calc R
H54C H -0.5933 0.1693 0.3266 0.184 Uiso 1 1 calc R
O8 O -0.4698(6) 0.3710(7) 0.1699(5) 0.156(3) Uani 1 1 d .
C13 C 0.1034(5) -0.0185(6) 0.1997(4) 0.080(2) Uani 1 1 d .
H13 H 0.1636 -0.0564 0.2204 0.096 Uiso 1 1 calc R
C5 C -0.1628(6) -0.0783(5) 0.5264(5) 0.078(2) Uani 1 1 d .
H5 H -0.1595 -0.1419 0.5359 0.093 Uiso 1 1 calc R
C59 C -0.0816(13) -0.2935(13) 0.0081(9) 0.248(10) Uani 1 1 d .
H59A H -0.0318 -0.2647 0.0080 0.372 Uiso 1 1 calc R
H59B H -0.1468 -0.2430 0.0146 0.372 Uiso 1 1 calc R
H59C H -0.0737 -0.3280 -0.0438 0.372 Uiso 1 1 calc R
C58 C -0.1064(10) -0.4640(9) 0.1685(7) 0.118(5) Uani 1 1 d .
C57 C -0.0694(9) -0.3653(10) 0.0811(8) 0.125(4) Uani 1 1 d .
C55 C -0.3803(8) -0.1037(7) 0.4028(6) 0.128(4) Uani 1 1 d .
H55A H -0.3917 -0.1520 0.4388 0.192 Uiso 1 1 calc R
H55B H -0.3452 -0.0710 0.4310 0.192 Uiso 1 1 calc R
H55C H -0.3412 -0.1350 0.3527 0.192 Uiso 1 1 calc R
C53 C -0.4760(7) 0.0380(6) 0.3340(4) 0.074(2) Uani 1 1 d .
O7 O 0.0119(11) -0.3658(11) 0.1419(11) 0.308(8) Uani 1 1 d .
O13 O -0.5028(3) 0.9449(3) 0.0814(2) 0.0411(9) Uani 1 1 d .
O12 O 0.2007(3) 0.0128(3) -0.0085(2) 0.0473(9) Uani 1 1 d .
C60 C -0.1981(10) -0.4082(12) 0.0408(8) 0.196(7) Uani 1 1 d .
H60A H -0.1903 -0.3680 -0.0049 0.294 Uiso 1 1 calc R
H60B H -0.2638 -0.3790 0.0687 0.294 Uiso 1 1 calc R
H60C H -0.1891 -0.4720 0.0200 0.294 Uiso 1 1 calc R
N11 N -0.1133(10) -0.4182(12) 0.1080(13) 0.224(8) Uani 1 1 d .

loop_
_atom_site_aniso_label
_atom_site_aniso_U_11
_atom_site_aniso_U_22
_atom_site_aniso_U_33
_atom_site_aniso_U_23
_atom_site_aniso_U_13
_atom_site_aniso_U_12
Eu1 0.02834(14) 0.03388(14) 0.03091(14) -0.00251(10) 0.00296(10) -0.01217(10)
Tb1 0.02834(14) 0.03388(14) 0.03091(14) -0.00251(10) 0.00296(10) -0.01217(10)
Cd1 0.0307(2) 0.0380(2) 0.0319(2) -0.00055(15) 0.00235(15) -0.01430(16)
Cl1 0.0735(12) 0.0919(12) 0.0368(8) 0.0033(8) 0.0019(8) -0.0287(10)
O2 0.053(2) 0.047(2) 0.048(2) 0.0097(17) -0.0127(19) -0.0269(19)
O3 0.035(2) 0.044(2) 0.049(2) -0.0187(17) 0.0067(17) -0.0082(17)
O1 0.032(2) 0.078(3) 0.053(2) 0.004(2) 0.0006(19) -0.019(2)
N4 0.029(2) 0.033(2) 0.038(2) -0.0037(17) 0.0017(18) -0.0133(18)
C32 0.030(3) 0.035(3) 0.038(3) -0.003(2) 0.010(2) -0.018(2)
C33 0.031(3) 0.035(3) 0.045(3) 0.006(2) 0.002(2) -0.020(2)
C34 0.041(3) 0.043(3) 0.066(4) 0.019(3) -0.008(3) -0.020(3)
C35 0.034(3) 0.034(3) 0.083(5) -0.015(3) 0.025(3) -0.008(2)
C36 0.047(3) 0.052(3) 0.054(4) -0.012(3) 0.016(3) -0.026(3)
C37 0.035(3) 0.044(3) 0.041(3) 0.001(2) 0.004(2) -0.019(2)
N7 0.028(2) 0.038(2) 0.042(2) 0.0101(19) -0.0027(19) -0.0148(18)
O4 0.036(2) 0.052(2) 0.061(3) -0.0157(19) 0.0017(19) -0.0164(18)
O1W 0.044(2) 0.050(2) 0.044(2) -0.0073(17) -0.0016(18) -0.0191(18)
N6 0.031(2) 0.033(2) 0.036(2) -0.0081(17) 0.0076(18) -0.0126(18)
O5 0.076(3) 0.044(2) 0.073(3) 0.015(2) 0.000(2) -0.028(2)
C42 0.041(3) 0.039(3) 0.032(3) 0.004(2) -0.009(2) -0.017(2)
N2 0.023(2) 0.041(2) 0.038(2) -0.0018(19) 0.0058(18) -0.0123(18)
N3 0.028(2) 0.037(2) 0.036(2) 0.0012(18) 0.0000(18) -0.0163(18)
N1 0.039(2) 0.033(2) 0.039(2) 0.0006(18) -0.0044(19) -0.0146(19)
C17 0.033(3) 0.026(2) 0.043(3) -0.002(2) -0.002(2) -0.011(2)
C30 0.029(3) 0.034(3) 0.036(3) -0.005(2) 0.008(2) -0.008(2)
C23 0.039(3) 0.037(3) 0.044(3) -0.010(2) 0.020(2) -0.016(2)
C16 0.031(3) 0.037(3) 0.039(3) -0.005(2) 0.004(2) -0.017(2)
C28 0.032(3) 0.039(3) 0.046(3) -0.016(2) 0.013(2) -0.014(2)
C47 0.029(3) 0.041(3) 0.037(3) -0.001(2) 0.006(2) -0.014(2)
N10 0.104(6) 0.072(4) 0.044(3) -0.001(3) -0.022(3) -0.040(4)
C39 0.037(3) 0.042(3) 0.040(3) 0.008(2) -0.006(2) -0.014(2)
N5 0.054(3) 0.042(3) 0.043(3) -0.007(2) 0.000(2) -0.025(2)
C6 0.101(6) 0.060(4) 0.065(5) 0.014(4) -0.003(4) -0.032(4)
C19 0.036(3) 0.051(3) 0.059(4) 0.000(3) -0.004(3) -0.023(3)
C46 0.044(3) 0.043(3) 0.039(3) -0.009(2) 0.006(2) -0.016(3)
C12 0.036(3) 0.049(3) 0.050(3) -0.007(3) 0.003(3) -0.015(3)
C18 0.028(3) 0.026(2) 0.049(3) -0.007(2) -0.003(2) -0.007(2)
C3 0.049(4) 0.045(3) 0.057(4) -0.003(3) 0.009(3) -0.017(3)
C26 0.033(3) 0.035(3) 0.034(3) -0.004(2) 0.001(2) -0.008(2)
C2 0.042(3) 0.042(3) 0.052(3) -0.003(3) -0.001(3) -0.019(3)
C29 0.031(3) 0.038(3) 0.039(3) -0.005(2) 0.007(2) -0.010(2)
C48 0.042(3) 0.046(3) 0.041(3) 0.004(2) -0.010(2) -0.026(3)
C31 0.038(3) 0.041(3) 0.037(3) 0.010(2) -0.006(2) -0.027(2)
C1 0.027(3) 0.036(3) 0.044(3) -0.008(2) 0.008(2) -0.006(2)
N8 0.139(7) 0.068(4) 0.078(4) 0.000(3) 0.021(4) -0.063(5)
C8 0.035(3) 0.063(4) 0.061(4) -0.019(3) 0.013(3) -0.022(3)
C9 0.037(3) 0.059(3) 0.040(3) -0.011(3) 0.001(2) -0.025(3)
C27 0.033(3) 0.046(3) 0.045(3) -0.007(2) 0.003(2) -0.020(2)
C22 0.052(3) 0.037(3) 0.039(3) -0.003(2) -0.002(3) -0.021(3)
C24 0.053(4) 0.057(4) 0.067(4) -0.013(3) 0.004(3) -0.036(3)
C40 0.050(4) 0.062(4) 0.069(4) 0.027(3) -0.026(3) -0.030(3)
C10 0.039(4) 0.101(6) 0.064(4) 0.011(4) -0.001(3) -0.011(4)
O11 0.096(4) 0.135(5) 0.061(3) -0.011(3) 0.012(3) -0.070(4)
C11 0.045(4) 0.093(5) 0.060(4) 0.014(4) 0.004(3) -0.015(4)
C38 0.042(3) 0.044(3) 0.053(3) 0.009(3) -0.015(3) -0.020(3)
C20 0.031(3) 0.051(3) 0.077(4) -0.007(3) -0.012(3) -0.017(3)
C15 0.033(3) 0.049(3) 0.042(3) -0.005(2) 0.008(2) -0.016(2)
C21 0.040(3) 0.042(3) 0.063(4) -0.002(3) -0.019(3) -0.011(3)
C41 0.041(3) 0.055(3) 0.060(4) 0.018(3) -0.011(3) -0.028(3)
O10 0.159(6) 0.053(3) 0.136(6) 0.000(3) -0.060(5) -0.018(4)
C25 0.048(3) 0.043(3) 0.063(4) -0.016(3) 0.010(3) -0.027(3)
C45 0.044(3) 0.035(3) 0.025(2) -0.003(2) 0.003(2) -0.014(2)
C43 0.039(3) 0.041(3) 0.041(3) 0.008(2) -0.003(2) -0.004(2)
C14 0.049(4) 0.117(6) 0.045(4) 0.022(4) 0.013(3) -0.002(4)
O9 0.169(7) 0.077(4) 0.118(5) 0.022(4) -0.041(5) -0.057(4)
C51 0.181(10) 0.049(4) 0.127(8) 0.015(5) 0.035(7) -0.049(6)
C49 0.093(6) 0.064(4) 0.046(4) -0.011(3) 0.011(4) -0.036(4)
N9 0.105(6) 0.076(4) 0.079(5) -0.015(4) 0.014(4) -0.035(4)
C56 0.156(10) 0.126(8) 0.102(7) -0.005(6) 0.029(7) -0.095(8)
C52 0.076(6) 0.089(6) 0.182(11) -0.004(6) 0.033(7) -0.029(5)
C7 0.073(5) 0.054(4) 0.051(4) 0.006(3) -0.014(3) -0.020(3)
C44 0.037(3) 0.059(4) 0.046(3) 0.007(3) -0.001(3) -0.019(3)
C4 0.118(7) 0.043(4) 0.072(5) -0.008(3) 0.012(5) -0.041(4)
C50 0.077(5) 0.075(5) 0.067(5) -0.013(4) 0.005(4) 0.007(4)
C54 0.141(9) 0.104(7) 0.128(8) 0.032(6) -0.078(7) -0.039(7)
O8 0.132(7) 0.259(10) 0.111(6) 0.046(6) -0.036(5) -0.110(7)
C13 0.043(4) 0.126(7) 0.054(4) 0.019(4) -0.004(3) -0.012(4)
C5 0.093(6) 0.046(4) 0.093(6) 0.005(4) -0.004(5) -0.026(4)
C59 0.25(2) 0.31(2) 0.169(14) 0.166(15) -0.062(13) -0.077(16)
C58 0.147(10) 0.159(10) 0.096(7) 0.092(7) -0.069(7) -0.103(8)
C57 0.091(8) 0.166(12) 0.113(8) 0.056(8) -0.025(7) -0.040(8)
C55 0.117(8) 0.097(7) 0.114(8) -0.016(6) -0.014(7) 0.026(6)
C53 0.097(6) 0.078(5) 0.047(4) -0.007(4) 0.003(4) -0.033(5)
O7 0.260(15) 0.337(18) 0.372(19) 0.187(16) -0.095(15) -0.155(14)
O13 0.043(2) 0.047(2) 0.0318(19) 0.0093(16) -0.0047(17) -0.0148(17)
O12 0.033(2) 0.060(2) 0.047(2) -0.0037(18) 0.0058(17) -0.0163(18)
C60 0.155(12) 0.304(19) 0.148(12) 0.049(12) -0.088(10) -0.093(13)
N11 0.112(10) 0.217(17) 0.34(2) -0.135(16) 0.034(14) -0.058(11)

loop_
_atom_type_symbol
_atom_type_description
_atom_type_scat_dispersion_real
_atom_type_scat_dispersion_imag
_atom_type_scat_source
C C 0.0033 0.0016 'International Tables Vol C Tables 4.2.6.8 and 6.1.1.4'
H H 0.0000 0.0000 'International Tables Vol C Tables 4.2.6.8 and 6.1.1.4'
N N 0.0061 0.0033 'International Tables Vol C Tables 4.2.6.8 and 6.1.1.4'
O O 0.0106 0.0060 'International Tables Vol C Tables 4.2.6.8 and 6.1.1.4'
Eu Eu -0.1578 3.6682 'International Tables Vol C Tables 4.2.6.8 and 6.1.1.4'
Tb Tb -0.1723 4.1537 'International Tables Vol C Tables 4.2.6.8 and 6.1.1.4'
Cd Cd -0.8075 1.2024 'International Tables Vol C Tables 4.2.6.8 and 6.1.1.4'
Cl Cl 0.1484 0.1585 'International Tables Vol C Tables 4.2.6.8 and 6.1.1.4'

loop_
_geom_angle_atom_site_label_1
_geom_angle_atom_site_label_2
_geom_angle_atom_site_label_3
_geom_angle
_geom_angle_site_symmetry_1
_geom_angle_site_symmetry_3
O5 Eu1 O3 139.33(15) . 2_655
O5 Eu1 O13 93.29(14) . 2_565
O3 Eu1 O13 73.83(12) 2_655 2_565
O5 Eu1 O4 75.96(15) . .
O3 Eu1 O4 134.05(12) 2_655 .
O13 Eu1 O4 76.44(12) 2_565 .
O5 Eu1 O1W 71.51(14) . .
O3 Eu1 O1W 134.66(12) 2_655 .
O13 Eu1 O1W 149.30(12) 2_565 .
O4 Eu1 O1W 74.07(12) . .
O5 Eu1 O2 140.49(14) . 1_645
O3 Eu1 O2 73.10(13) 2_655 1_645
O13 Eu1 O2 122.38(12) 2_565 1_645
O4 Eu1 O2 95.05(13) . 1_645
O1W Eu1 O2 69.04(12) . 1_645
O5 Eu1 O1 69.78(15) . 2_655
O3 Eu1 O1 69.85(13) 2_655 2_655
O13 Eu1 O1 78.04(12) 2_565 2_655
O4 Eu1 O1 135.50(13) . 2_655
O1W Eu1 O1 118.52(13) . 2_655
O2 Eu1 O1 129.44(13) 1_645 2_655
O5 Eu1 O12 84.04(14) . 2_655
O3 Eu1 O12 75.46(12) 2_655 2_655
O13 Eu1 O12 128.36(12) 2_565 2_655
O4 Eu1 O12 149.37(12) . 2_655
O1W Eu1 O12 77.72(12) . 2_655
O2 Eu1 O12 85.73(13) 1_645 2_655
O1 Eu1 O12 52.63(12) 2_655 2_655
O5 Eu1 O13 145.50(13) . 1_645
O3 Eu1 O13 68.71(12) 2_655 1_645
O13 Eu1 O13 74.11(12) 2_565 1_645
O4 Eu1 O13 69.92(12) . 1_645
O1W Eu1 O13 103.13(12) . 1_645
O2 Eu1 O13 50.29(11) 1_645 1_645
O1 Eu1 O13 134.90(12) 2_655 1_645
O12 Eu1 O13 129.10(12) 2_655 1_645
O5 Eu1 C15 75.60(16) . 2_655
O3 Eu1 C15 70.45(14) 2_655 2_655
O13 Eu1 C15 103.24(14) 2_565 2_655
O4 Eu1 C15 151.49(15) . 2_655
O1W Eu1 C15 98.62(14) . 2_655
O2 Eu1 C15 108.19(15) 1_645 2_655
O1 Eu1 C15 26.26(14) 2_655 2_655
O12 Eu1 C15 26.36(14) 2_655 2_655
O13 Eu1 C15 138.07(13) 1_645 2_655
O5 Eu1 C45 153.12(14) . 1_645
O3 Eu1 C45 67.50(13) 2_655 1_645
O13 Eu1 C45 98.19(13) 2_565 1_645
O4 Eu1 C45 83.20(14) . 1_645
O1W Eu1 C45 86.68(13) . 1_645
O2 Eu1 C45 24.93(13) 1_645 1_645
O1 Eu1 C45 136.41(13) 2_655 1_645
O12 Eu1 C45 107.00(14) 2_655 1_645
O13 Eu1 C45 25.43(12) 1_645 1_645
C15 Eu1 C45 124.46(15) 2_655 1_645
O5 Eu1 Tb1 125.49(11) . 2_655
O3 Eu1 Tb1 66.13(9) 2_655 2_655
O13 Eu1 Tb1 39.66(8) 2_565 2_655
O4 Eu1 Tb1 68.55(9) . 2_655
O1W Eu1 Tb1 131.04(9) . 2_655
O2 Eu1 Tb1 83.75(9) 1_645 2_655
O1 Eu1 Tb1 110.27(10) 2_655 2_655
O12 Eu1 Tb1 141.59(9) 2_655 2_655
O13 Eu1 Tb1 34.46(7) 1_645 2_655
C15 Eu1 Tb1 128.93(11) 2_655 2_655
C45 Eu1 Tb1 58.97(10) 1_645 2_655
N2 Cd1 N1 101.47(15) . .
N2 Cd1 N3 109.29(14) . .
N1 Cd1 N3 117.54(14) . .
N2 Cd1 Cl1 110.49(11) . .
N1 Cd1 Cl1 112.35(12) . .
N3 Cd1 Cl1 105.66(11) . .
N2 Cd1 N4 70.51(14) . .
N1 Cd1 N4 71.78(14) . .
N3 Cd1 N4 69.66(13) . .
Cl1 Cd1 N4 175.09(10) . .
C45 O2 Tb1 99.3(3) . 1_465
C45 O2 Eu1 99.3(3) . 1_465
Tb1 O2 Eu1 0.000(12) 1_465 1_465
C30 O3 Tb1 138.2(3) . 2_655
C30 O3 Eu1 138.2(3) . 2_655
Tb1 O3 Eu1 0.000(12) 2_655 2_655
C15 O1 Tb1 91.9(3) . 2_655
C15 O1 Eu1 91.9(3) . 2_655
Tb1 O1 Eu1 0.000(14) 2_655 2_655
C48 N4 C47 112.8(4) . .
C48 N4 C46 110.6(4) . .
C47 N4 C46 111.6(4) . .
C48 N4 Cd1 107.5(3) . .
C47 N4 Cd1 106.0(3) . .
C46 N4 Cd1 108.0(3) . .
C37 C32 N3 131.2(4) . .
C37 C32 C33 120.0(4) . .
N3 C32 C33 108.8(4) . .
N7 C33 C32 105.3(4) . .
N7 C33 C34 132.4(5) . .
C32 C33 C34 122.3(5) . .
C35 C34 C33 115.2(5) . .
C35 C34 H34 122.4 . .
C33 C34 H34 122.4 . .
C34 C35 C36 124.8(5) . .
C34 C35 H35 117.6 . .
C36 C35 H35 117.6 . .
C35 C36 C37 119.4(5) . .
C35 C36 H36 120.3 . .
C37 C36 H36 120.3 . .
C32 C37 C36 118.3(5) . .
C32 C37 H37 120.9 . .
C36 C37 H37 120.9 . .
C31 N7 C33 107.3(4) . .
C31 N7 C38 127.9(4) . .
C33 N7 C38 124.5(4) . .
C30 O4 Eu1 135.7(3) . .
C16 N6 C18 106.5(4) . .
C16 N6 C23 128.2(4) . .
C18 N6 C23 125.1(4) . .
C49 O5 Eu1 161.1(5) . .
C41 C42 C43 120.1(5) . .
C41 C42 C45 120.0(5) . .
C43 C42 C45 119.9(5) . .
C16 N2 C17 106.6(4) . .
C16 N2 Cd1 118.4(3) . .
C17 N2 Cd1 135.0(3) . .
C31 N3 C32 106.1(4) . .
C31 N3 Cd1 117.4(3) . .
C32 N3 Cd1 136.4(3) . .
C1 N1 C2 106.2(4) . .
C1 N1 Cd1 117.8(3) . .
C2 N1 Cd1 135.8(3) . .
C22 C17 C18 121.4(5) . .
C22 C17 N2 130.5(5) . .
C18 C17 N2 108.2(4) . .
O3 C30 O4 126.5(4) . .
O3 C30 C26 116.2(4) . .
O4 C30 C26 117.3(4) . .
N6 C23 C29 111.2(4) . .
N2 C16 N6 112.3(4) . .
N2 C16 C47 123.3(4) . .
N6 C16 C47 124.5(4) . .
C27 C28 C29 122.4(5) . .
C27 C28 H28 118.8 . .
C29 C28 H28 118.8 . .
N4 C47 C16 109.7(4) . .
N4 C47 H47A 109.7 . .
C16 C47 H47A 109.7 . .
N4 C47 H47B 109.7 . .
C16 C47 H47B 109.7 . .
H47A C47 H47B 108.2 . .
O10 N10 O8 119.2(9) . .
O10 N10 O9 121.5(8) . .
O8 N10 O9 119.2(8) . .
C40 C39 C44 118.4(5) . .
C40 C39 C38 122.6(5) . .
C44 C39 C38 119.1(5) . .
C1 N5 C3 106.6(5) . .
C1 N5 C8 126.1(5) . .
C3 N5 C8 126.9(5) . .
C5 C6 C7 121.2(7) . .
C5 C6 H6 119.4 . .
C7 C6 H6 119.4 . .
C20 C19 C18 116.3(5) . .
C20 C19 H19 121.9 . .
C18 C19 H19 121.9 . .
N4 C46 C1 109.5(4) . .
N4 C46 H46A 109.8 . .
C1 C46 H46A 109.8 . .
N4 C46 H46B 109.8 . .
C1 C46 H46B 109.8 . .
H46A C46 H46B 108.2 . .
C13 C12 C11 116.3(6) . .
C13 C12 C15 120.6(5) . .
C11 C12 C15 123.0(6) . .
C17 C18 C19 121.7(5) . .
C17 C18 N6 106.5(4) . .
C19 C18 N6 131.8(5) . .
N5 C3 C4 130.7(6) . .
N5 C3 C2 106.5(5) . .
C4 C3 C2 122.4(6) . .
C27 C26 C25 119.2(5) . .
C27 C26 C30 121.3(5) . .
C25 C26 C30 119.5(5) . .
C7 C2 C3 121.3(5) . .
C7 C2 N1 130.5(5) . .
C3 C2 N1 108.2(5) . .
C24 C29 C28 116.5(5) . .
C24 C29 C23 122.3(5) . .
C28 C29 C23 121.1(4) . .
N4 C48 C31 109.2(4) . .
N4 C48 H48A 109.8 . .
C31 C48 H48A 109.8 . .
N4 C48 H48B 109.8 . .
C31 C48 H48B 109.8 . .
H48A C48 H48B 108.3 . .
N3 C31 N7 112.5(5) . .
N3 C31 C48 123.8(4) . .
N7 C31 C48 123.6(4) . .
N1 C1 N5 112.3(5) . .
N1 C1 C46 125.1(5) . .
N5 C1 C46 122.4(5) . .
C49 N8 C51 126.5(9) . .
C49 N8 C52 117.3(7) . .
C51 N8 C52 116.1(8) . .
N5 C8 C9 112.8(5) . .
N5 C8 H8A 109.0 . .
C9 C8 H8A 109.0 . .
N5 C8 H8B 109.0 . .
C9 C8 H8B 109.0 . .
H8A C8 H8B 107.8 . .
C14 C9 C10 118.4(6) . .
C14 C9 C8 121.3(6) . .
C10 C9 C8 120.3(6) . .
C26 C27 C28 119.7(5) . .
C26 C27 H27 120.2 . .
C28 C27 H27 120.2 . .
C21 C22 C17 117.5(5) . .
C21 C22 H22 121.3 . .
C17 C22 H22 121.3 . .
C25 C24 C29 122.1(5) . .
C25 C24 H24 119.0 . .
C29 C24 H24 119.0 . .
C41 C40 C39 121.3(5) . .
C41 C40 H40 119.4 . .
C39 C40 H40 119.4 . .
C9 C10 C11 121.8(6) . .
C9 C10 H10 119.1 . .
C11 C10 H10 119.1 . .
C12 C11 C10 120.5(6) . .
C12 C11 H11 119.7 . .
C10 C11 H11 119.7 . .
N7 C38 C39 112.6(4) . .
N7 C38 H38A 109.1 . .
C39 C38 H38A 109.1 . .
N7 C38 H38B 109.1 . .
C39 C38 H38B 109.1 . .
H38A C38 H38B 107.8 . .
C19 C20 C21 122.7(5) . .
C19 C20 H20 118.7 . .
C21 C20 H20 118.7 . .
O1 C15 O12 124.6(5) . .
O1 C15 C12 116.0(5) . .
O12 C15 C12 119.4(5) . .
O1 C15 Tb1 61.9(3) . 2_655
O12 C15 Tb1 62.7(3) . 2_655
C12 C15 Tb1 177.9(4) . 2_655
O1 C15 Eu1 61.9(3) . 2_655
O12 C15 Eu1 62.7(3) . 2_655
C12 C15 Eu1 177.9(4) . 2_655
Tb1 C15 Eu1 0.000(13) 2_655 2_655
C22 C21 C20 120.5(5) . .
C22 C21 H21 119.8 . .
C20 C21 H21 119.8 . .
C42 C41 C40 120.0(5) . .
C42 C41 H41 120.0 . .
C40 C41 H41 120.0 . .
C24 C25 C26 120.2(5) . .
C24 C25 H25 119.9 . .
C26 C25 H25 119.9 . .
O2 C45 O13 121.3(5) . .
O2 C45 C42 119.7(5) . .
O13 C45 C42 119.0(5) . .
O2 C45 Tb1 55.8(3) . 1_465
O13 C45 Tb1 65.8(3) . 1_465
C42 C45 Tb1 173.3(4) . 1_465
O2 C45 Eu1 55.8(3) . 1_465
O13 C45 Eu1 65.8(3) . 1_465
C42 C45 Eu1 173.3(4) . 1_465
Tb1 C45 Eu1 0.000(10) 1_465 1_465
C44 C43 C42 119.9(5) . .
C44 C43 H43 120.0 . .
C42 C43 H43 120.0 . .
C9 C14 C13 120.4(6) . .
C9 C14 H14 119.8 . .
C13 C14 H14 119.8 . .
N8 C51 H51A 109.5 . .
N8 C51 H51B 109.5 . .
H51A C51 H51B 109.5 . .
N8 C51 H51C 109.5 . .
H51A C51 H51C 109.5 . .
H51B C51 H51C 109.5 . .
O5 C49 N8 122.7(8) . .
O5 C49 C50 118.4(7) . .
N8 C49 C50 118.9(7) . .
C53 N9 C56 127.0(9) . .
C53 N9 C55 117.8(9) . .
C56 N9 C55 114.2(8) . .
N9 C56 H56A 109.5 . .
N9 C56 H56B 109.5 . .
H56A C56 H56B 109.5 . .
N9 C56 H56C 109.5 . .
H56A C56 H56C 109.5 . .
H56B C56 H56C 109.5 . .
N8 C52 H52A 109.5 . .
N8 C52 H52B 109.5 . .
H52A C52 H52B 109.5 . .
N8 C52 H52C 109.5 . .
H52A C52 H52C 109.5 . .
H52B C52 H52C 109.5 . .
C2 C7 C6 116.4(6) . .
C2 C7 H7 121.8 . .
C6 C7 H7 121.8 . .
C43 C44 C39 120.0(5) . .
C43 C44 H44 120.0 . .
C39 C44 H44 120.0 . .
C5 C4 C3 115.1(6) . .
C5 C4 H4 122.4 . .
C3 C4 H4 122.4 . .
C49 C50 H50A 109.5 . .
C49 C50 H50B 109.5 . .
H50A C50 H50B 109.5 . .
C49 C50 H50C 109.5 . .
H50A C50 H50C 109.5 . .
H50B C50 H50C 109.5 . .
C53 C54 H54A 109.5 . .
C53 C54 H54B 109.5 . .
H54A C54 H54B 109.5 . .
C53 C54 H54C 109.5 . .
H54A C54 H54C 109.5 . .
H54B C54 H54C 109.5 . .
C12 C13 C14 122.5(6) . .
C12 C13 H13 118.7 . .
C14 C13 H13 118.7 . .
C6 C5 C4 123.4(7) . .
C6 C5 H5 118.3 . .
C4 C5 H5 118.3 . .
C57 C59 H59A 109.5 . .
C57 C59 H59B 109.5 . .
H59A C59 H59B 109.5 . .
C57 C59 H59C 109.5 . .
H59A C59 H59C 109.5 . .
H59B C59 H59C 109.5 . .
N11 C57 C59 134.9(16) . .
N11 C57 O7 110.3(13) . .
C59 C57 O7 114.5(13) . .
N9 C55 H55A 109.5 . .
N9 C55 H55B 109.5 . .
H55A C55 H55B 109.5 . .
N9 C55 H55C 109.5 . .
H55A C55 H55C 109.5 . .
H55B C55 H55C 109.5 . .
O11 C53 N9 122.9(9) . .
O11 C53 C54 121.4(8) . .
N9 C53 C54 115.6(9) . .
C45 O13 Tb1 155.9(3) . 2_565
C45 O13 Eu1 155.9(3) . 2_565
Tb1 O13 Eu1 0.000(9) 2_565 2_565
C45 O13 Eu1 88.7(3) . 1_465
Tb1 O13 Eu1 105.89(12) 2_565 1_465
Eu1 O13 Eu1 105.89(12) 2_565 1_465
C45 O13 Tb1 88.7(3) . 1_465
Tb1 O13 Tb1 105.89(12) 2_565 1_465
Eu1 O13 Tb1 105.89(12) 2_565 1_465
Eu1 O13 Tb1 0.000(12) 1_465 1_465
C15 O12 Tb1 90.9(3) . 2_655
C15 O12 Eu1 90.9(3) . 2_655
Tb1 O12 Eu1 0.000(16) 2_655 2_655
N11 C60 H60A 109.5 . .
N11 C60 H60B 109.5 . .
H60A C60 H60B 109.5 . .
N11 C60 H60C 109.5 . .
H60A C60 H60C 109.5 . .
H60B C60 H60C 109.5 . .
C58 N11 C57 131.4(18) . .
C58 N11 C60 123.1(15) . .
C57 N11 C60 105.4(18) . .

loop_
_geom_bond_atom_site_label_1
_geom_bond_atom_site_label_2
_geom_bond_distance
_geom_bond_site_symmetry_2
Eu1 O5 2.346(4) .
Eu1 O3 2.381(3) 2_655
Eu1 O13 2.381(3) 2_565
Eu1 O4 2.393(4) .
Eu1 O1W 2.457(3) .
Eu1 O2 2.466(4) 1_645
Eu1 O1 2.484(4) 2_655
Eu1 O12 2.502(4) 2_655
Eu1 O13 2.686(4) 1_645
Eu1 C15 2.815(5) 2_655
Eu1 C45 2.943(5) 1_645
Eu1 Tb1 4.0480(6) 2_655
Cd1 N2 2.251(4) .
Cd1 N1 2.257(4) .
Cd1 N3 2.294(4) .
Cd1 Cl1 2.4166(16) .
Cd1 N4 2.563(4) .
O2 C45 1.257(6) .
O2 Tb1 2.466(4) 1_465
O2 Eu1 2.466(4) 1_465
O3 C30 1.247(6) .
O3 Tb1 2.381(3) 2_655
O3 Eu1 2.381(3) 2_655
O1 C15 1.246(6) .
O1 Tb1 2.484(4) 2_655
O1 Eu1 2.484(4) 2_655
N4 C48 1.456(6) .
N4 C47 1.472(6) .
N4 C46 1.487(6) .
C32 C37 1.390(6) .
C32 N3 1.391(6) .
C32 C33 1.402(6) .
C33 N7 1.395(6) .
C33 C34 1.405(6) .
C34 C35 1.357(6) .
C34 H34 0.9300 .
C35 C36 1.390(6) .
C35 H35 0.9300 .
C36 C37 1.391(6) .
C36 H36 0.9300 .
C37 H37 0.9300 .
N7 C31 1.349(6) .
N7 C38 1.479(6) .
O4 C30 1.251(6) .
N6 C16 1.356(6) .
N6 C18 1.395(6) .
N6 C23 1.484(6) .
O5 C49 1.248(8) .
C42 C41 1.374(7) .
C42 C43 1.399(7) .
C42 C45 1.482(7) .
N2 C16 1.315(6) .
N2 C17 1.396(6) .
N3 C31 1.319(6) .
N1 C1 1.314(6) .
N1 C2 1.392(6) .
C17 C22 1.379(7) .
C17 C18 1.388(7) .
C30 C26 1.505(6) .
C23 C29 1.503(7) .
C16 C47 1.499(7) .
C28 C27 1.396(7) .
C28 C29 1.398(7) .
C28 H28 0.9300 .
C47 H47A 0.9700 .
C47 H47B 0.9700 .
N10 O10 1.203(8) .
N10 O8 1.208(9) .
N10 O9 1.223(8) .
C39 C40 1.395(8) .
C39 C44 1.411(7) .
C39 C38 1.487(7) .
N5 C1 1.357(6) .
N5 C3 1.383(7) .
N5 C8 1.483(7) .
C6 C5 1.365(10) .
C6 C7 1.397(9) .
C6 H6 0.9300 .
C19 C20 1.365(8) .
C19 C18 1.393(7) .
C19 H19 0.9300 .
C46 C1 1.492(7) .
C46 H46A 0.9700 .
C46 H46B 0.9700 .
C12 C13 1.376(8) .
C12 C11 1.383(8) .
C12 C15 1.496(7) .
C3 C4 1.386(8) .
C3 C2 1.388(8) .
C26 C27 1.383(7) .
C26 C25 1.392(7) .
C2 C7 1.380(8) .
C29 C24 1.391(7) .
C48 C31 1.496(7) .
C48 H48A 0.9700 .
C48 H48B 0.9700 .
N8 C49 1.276(9) .
N8 C51 1.444(8) .
N8 C52 1.505(10) .
C8 C9 1.502(7) .
C8 H8A 0.9700 .
C8 H8B 0.9700 .
C9 C14 1.332(8) .
C9 C10 1.379(8) .
C27 H27 0.9300 .
C22 C21 1.379(7) .
C22 H22 0.9300 .
C24 C25 1.388(8) .
C24 H24 0.9300 .
C40 C41 1.383(7) .
C40 H40 0.9300 .
C10 C11 1.387(9) .
C10 H10 0.9300 .
O11 C53 1.253(9) .
C11 H11 0.9300 .
C38 H38A 0.9700 .
C38 H38B 0.9700 .
C20 C21 1.402(8) .
C20 H20 0.9300 .
C15 O12 1.250(6) .
C15 Tb1 2.815(5) 2_655
C15 Eu1 2.815(5) 2_655
C21 H21 0.9300 .
C41 H41 0.9300 .
C25 H25 0.9300 .
C45 O13 1.264(6) .
C45 Tb1 2.943(5) 1_465
C45 Eu1 2.943(5) 1_465
C43 C44 1.392(7) .
C43 H43 0.9300 .
C14 C13 1.404(9) .
C14 H14 0.9300 .
C51 H51A 0.9600 .
C51 H51B 0.9600 .
C51 H51C 0.9600 .
C49 C50 1.537(10) .
N9 C53 1.264(9) .
N9 C56 1.443(10) .
N9 C55 1.481(10) .
C56 H56A 0.9600 .
C56 H56B 0.9600 .
C56 H56C 0.9600 .
C52 H52A 0.9600 .
C52 H52B 0.9600 .
C52 H52C 0.9600 .
C7 H7 0.9300 .
C44 H44 0.9300 .
C4 C5 1.382(10) .
C4 H4 0.9300 .
C50 H50A 0.9600 .
C50 H50B 0.9600 .
C50 H50C 0.9600 .
C54 C53 1.528(11) .
C54 H54A 0.9600 .
C54 H54B 0.9600 .
C54 H54C 0.9600 .
C13 H13 0.9300 .
C5 H5 0.9300 .
C59 C57 1.541(15) .
C59 H59A 0.9600 .
C59 H59B 0.9600 .
C59 H59C 0.9600 .
C58 N11 1.16(2) .
C57 N11 1.227(18) .
C57 O7 1.589(18) .
C55 H55A 0.9600 .
C55 H55B 0.9600 .
C55 H55C 0.9600 .
O13 Tb1 2.381(3) 2_565
O13 Eu1 2.381(3) 2_565
O13 Eu1 2.686(4) 1_465
O13 Tb1 2.686(4) 1_465
O12 Tb1 2.502(4) 2_655
O12 Eu1 2.502(4) 2_655
C60 N11 1.666(19) .
C60 H60A 0.9600 .
C60 H60B 0.9600 .
C60 H60C 0.9600 .

loop_
_geom_torsion_atom_site_label_1
_geom_torsion_atom_site_label_2
_geom_torsion_atom_site_label_3
_geom_torsion_atom_site_label_4
_geom_torsion
_geom_torsion_site_symmetry_1
_geom_torsion_site_symmetry_4
N2 Cd1 N4 C48 -149.2(3) . .
N1 Cd1 N4 C48 101.1(3) . .
N3 Cd1 N4 C48 -28.8(3) . .
Cl1 Cd1 N4 C48 -46.5(13) . .
N2 Cd1 N4 C47 -28.3(3) . .
N1 Cd1 N4 C47 -138.1(3) . .
N3 Cd1 N4 C47 92.1(3) . .
Cl1 Cd1 N4 C47 74.4(12) . .
N2 Cd1 N4 C46 91.5(3) . .
N1 Cd1 N4 C46 -18.3(3) . .
N3 Cd1 N4 C46 -148.2(3) . .
Cl1 Cd1 N4 C46 -165.9(10) . .
C37 C32 C33 N7 178.7(4) . .
N3 C32 C33 N7 0.1(5) . .
C37 C32 C33 C34 0.7(7) . .
N3 C32 C33 C34 -177.8(4) . .
N7 C33 C34 C35 -176.1(5) . .
C32 C33 C34 C35 1.2(7) . .
C33 C34 C35 C36 -2.4(8) . .
C34 C35 C36 C37 1.7(9) . .
N3 C32 C37 C36 176.6(5) . .
C33 C32 C37 C36 -1.6(7) . .
C35 C36 C37 C32 0.5(8) . .
C32 C33 N7 C31 -0.5(5) . .
C34 C33 N7 C31 177.1(5) . .
C32 C33 N7 C38 174.4(4) . .
C34 C33 N7 C38 -8.0(8) . .
O5 Eu1 O4 C30 135.8(5) . .
O3 Eu1 O4 C30 -11.9(6) 2_655 .
O13 Eu1 O4 C30 38.9(5) 2_565 .
O1W Eu1 O4 C30 -149.8(5) . .
O2 Eu1 O4 C30 -83.2(5) 1_645 .
O1 Eu1 O4 C30 95.5(5) 2_655 .
O12 Eu1 O4 C30 -173.4(4) 2_655 .
O13 Eu1 O4 C30 -38.9(5) 1_645 .
C15 Eu1 O4 C30 131.7(5) 2_655 .
C45 Eu1 O4 C30 -61.3(5) 1_645 .
Tb1 Eu1 O4 C30 -2.0(5) 2_655 .
O3 Eu1 O5 C49 85.2(14) 2_655 .
O13 Eu1 O5 C49 16.4(14) 2_565 .
O4 Eu1 O5 C49 -58.7(14) . .
O1W Eu1 O5 C49 -136.3(14) . .
O2 Eu1 O5 C49 -139.5(13) 1_645 .
O1 Eu1 O5 C49 92.4(14) 2_655 .
O12 Eu1 O5 C49 144.7(14) 2_655 .
O13 Eu1 O5 C49 -50.0(14) 1_645 .
C15 Eu1 O5 C49 119.2(14) 2_655 .
C45 Eu1 O5 C49 -99.0(14) 1_645 .
Tb1 Eu1 O5 C49 -8.6(14) 2_655 .
N1 Cd1 N2 C16 82.1(4) . .
N3 Cd1 N2 C16 -42.7(4) . .
Cl1 Cd1 N2 C16 -158.6(3) . .
N4 Cd1 N2 C16 16.3(3) . .
N1 Cd1 N2 C17 -99.4(4) . .
N3 Cd1 N2 C17 135.8(4) . .
Cl1 Cd1 N2 C17 20.0(5) . .
N4 Cd1 N2 C17 -165.1(5) . .
C37 C32 N3 C31 -178.0(5) . .
C33 C32 N3 C31 0.3(5) . .
C37 C32 N3 Cd1 2.3(8) . .
C33 C32 N3 Cd1 -179.4(3) . .
N2 Cd1 N3 C31 75.8(3) . .
N1 Cd1 N3 C31 -39.0(4) . .
Cl1 Cd1 N3 C31 -165.3(3) . .
N4 Cd1 N3 C31 16.2(3) . .
N2 Cd1 N3 C32 -104.6(4) . .
N1 Cd1 N3 C32 140.6(4) . .
Cl1 Cd1 N3 C32 14.3(5) . .
N4 Cd1 N3 C32 -164.1(5) . .
N2 Cd1 N1 C1 -60.8(4) . .
N3 Cd1 N1 C1 58.3(4) . .
Cl1 Cd1 N1 C1 -178.8(3) . .
N4 Cd1 N1 C1 4.1(3) . .
N2 Cd1 N1 C2 123.3(5) . .
N3 Cd1 N1 C2 -117.6(5) . .
Cl1 Cd1 N1 C2 5.3(5) . .
N4 Cd1 N1 C2 -171.9(5) . .
C16 N2 C17 C22 -179.1(5) . .
Cd1 N2 C17 C22 2.3(8) . .
C16 N2 C17 C18 0.2(5) . .
Cd1 N2 C17 C18 -178.5(3) . .
Tb1 O3 C30 O4 33.1(9) 2_655 .
Eu1 O3 C30 O4 33.1(9) 2_655 .
Tb1 O3 C30 C26 -148.6(4) 2_655 .
Eu1 O3 C30 C26 -148.6(4) 2_655 .
Eu1 O4 C30 O3 -12.8(9) . .
Eu1 O4 C30 C26 169.0(3) . .
C16 N6 C23 C29 -109.7(5) . .
C18 N6 C23 C29 74.8(6) . .
C17 N2 C16 N6 -0.5(5) . .
Cd1 N2 C16 N6 178.5(3) . .
C17 N2 C16 C47 179.9(4) . .
Cd1 N2 C16 C47 -1.2(6) . .
C18 N6 C16 N2 0.6(5) . .
C23 N6 C16 N2 -175.5(4) . .
C18 N6 C16 C47 -179.7(4) . .
C23 N6 C16 C47 4.1(7) . .
C48 N4 C47 C16 153.0(4) . .
C46 N4 C47 C16 -81.7(5) . .
Cd1 N4 C47 C16 35.7(4) . .
N2 C16 C47 N4 -27.0(6) . .
N6 C16 C47 N4 153.4(4) . .
C48 N4 C46 C1 -89.1(5) . .
C47 N4 C46 C1 144.4(4) . .
Cd1 N4 C46 C1 28.2(5) . .
C22 C17 C18 C19 0.7(7) . .
N2 C17 C18 C19 -178.6(4) . .
C22 C17 C18 N6 179.5(4) . .
N2 C17 C18 N6 0.2(5) . .
C20 C19 C18 C17 -0.1(8) . .
C20 C19 C18 N6 -178.5(5) . .
C16 N6 C18 C17 -0.5(5) . .
C23 N6 C18 C17 175.8(4) . .
C16 N6 C18 C19 178.1(5) . .
C23 N6 C18 C19 -5.6(8) . .
C1 N5 C3 C4 -171.8(7) . .
C8 N5 C3 C4 15.6(11) . .
C1 N5 C3 C2 1.1(6) . .
C8 N5 C3 C2 -171.5(5) . .
O3 C30 C26 C27 -154.3(5) . .
O4 C30 C26 C27 24.1(7) . .
O3 C30 C26 C25 24.9(7) . .
O4 C30 C26 C25 -156.7(5) . .
N5 C3 C2 C7 -179.9(6) . .
C4 C3 C2 C7 -6.3(10) . .
N5 C3 C2 N1 1.7(6) . .
C4 C3 C2 N1 175.3(6) . .
C1 N1 C2 C7 177.9(6) . .
Cd1 N1 C2 C7 -5.8(10) . .
C1 N1 C2 C3 -3.8(6) . .
Cd1 N1 C2 C3 172.4(4) . .
C27 C28 C29 C24 0.5(8) . .
C27 C28 C29 C23 -176.8(5) . .
N6 C23 C29 C24 55.8(7) . .
N6 C23 C29 C28 -127.1(5) . .
C47 N4 C48 C31 -80.1(5) . .
C46 N4 C48 C31 154.1(4) . .
Cd1 N4 C48 C31 36.4(4) . .
C32 N3 C31 N7 -0.6(5) . .
Cd1 N3 C31 N7 179.1(3) . .
C32 N3 C31 C48 179.1(4) . .
Cd1 N3 C31 C48 -1.2(6) . .
C33 N7 C31 N3 0.7(5) . .
C38 N7 C31 N3 -173.9(4) . .
C33 N7 C31 C48 -179.0(4) . .
C38 N7 C31 C48 6.4(7) . .
N4 C48 C31 N3 -27.0(6) . .
N4 C48 C31 N7 152.7(4) . .
C2 N1 C1 N5 4.7(6) . .
Cd1 N1 C1 N5 -172.4(3) . .
C2 N1 C1 C46 -170.2(5) . .
Cd1 N1 C1 C46 12.8(7) . .
C3 N5 C1 N1 -3.7(6) . .
C8 N5 C1 N1 169.0(5) . .
C3 N5 C1 C46 171.3(5) . .
C8 N5 C1 C46 -16.0(8) . .
N4 C46 C1 N1 -30.1(7) . .
N4 C46 C1 N5 155.5(5) . .
C1 N5 C8 C9 75.6(7) . .
C3 N5 C8 C9 -113.3(6) . .
N5 C8 C9 C14 44.2(8) . .
N5 C8 C9 C10 -136.0(6) . .
C25 C26 C27 C28 -1.9(8) . .
C30 C26 C27 C28 177.3(5) . .
C29 C28 C27 C26 1.8(8) . .
C18 C17 C22 C21 -0.1(7) . .
N2 C17 C22 C21 179.1(5) . .
C28 C29 C24 C25 -2.6(9) . .
C23 C29 C24 C25 174.6(5) . .
C44 C39 C40 C41 -1.0(9) . .
C38 C39 C40 C41 177.9(6) . .
C14 C9 C10 C11 -0.8(11) . .
C8 C9 C10 C11 179.4(6) . .
C13 C12 C11 C10 -0.7(11) . .
C15 C12 C11 C10 -179.8(6) . .
C9 C10 C11 C12 1.2(12) . .
C31 N7 C38 C39 -109.5(6) . .
C33 N7 C38 C39 76.7(6) . .
C40 C39 C38 N7 49.8(7) . .
C44 C39 C38 N7 -131.3(5) . .
C18 C19 C20 C21 -1.1(8) . .
Tb1 O1 C15 O12 0.6(6) 2_655 .
Eu1 O1 C15 O12 0.6(6) 2_655 .
Tb1 O1 C15 C12 -179.8(4) 2_655 .
Eu1 O1 C15 C12 -179.8(4) 2_655 .
Eu1 O1 C15 Tb1 0.0 2_655 2_655
Tb1 O1 C15 Eu1 0.0 2_655 2_655
C13 C12 C15 O1 -13.6(9) . .
C11 C12 C15 O1 165.4(6) . .
C13 C12 C15 O12 165.9(6) . .
C11 C12 C15 O12 -15.0(9) . .
C13 C12 C15 Tb1 -17(11) . 2_655
C11 C12 C15 Tb1 162(10) . 2_655
C13 C12 C15 Eu1 -17(11) . 2_655
C11 C12 C15 Eu1 162(10) . 2_655
C17 C22 C21 C20 -1.2(8) . .
C19 C20 C21 C22 1.8(9) . .
C43 C42 C41 C40 5.3(9) . .
C45 C42 C41 C40 -175.3(5) . .
C39 C40 C41 C42 -3.1(10) . .
C29 C24 C25 C26 2.6(10) . .
C27 C26 C25 C24 -0.2(9) . .
C30 C26 C25 C24 -179.4(5) . .
Tb1 O2 C45 O13 -6.2(5) 1_465 .
Eu1 O2 C45 O13 -6.2(5) 1_465 .
Tb1 O2 C45 C42 174.2(4) 1_465 .
Eu1 O2 C45 C42 174.2(4) 1_465 .
Eu1 O2 C45 Tb1 0.0 1_465 1_465
Tb1 O2 C45 Eu1 0.0 1_465 1_465
C41 C42 C45 O2 -24.5(7) . .
C43 C42 C45 O2 154.9(5) . .
C41 C42 C45 O13 155.9(5) . .
C43 C42 C45 O13 -24.8(7) . .
C41 C42 C45 Tb1 21(3) . 1_465
C43 C42 C45 Tb1 -159(3) . 1_465
C41 C42 C45 Eu1 21(3) . 1_465
C43 C42 C45 Eu1 -159(3) . 1_465
C41 C42 C43 C44 -3.4(8) . .
C45 C42 C43 C44 177.3(5) . .
C10 C9 C14 C13 -0.1(12) . .
C8 C9 C14 C13 179.7(7) . .
Eu1 O5 C49 N8 -143.2(11) . .
Eu1 O5 C49 C50 36.7(17) . .
C51 N8 C49 O5 -179.5(7) . .
C52 N8 C49 O5 -4.1(11) . .
C51 N8 C49 C50 0.5(11) . .
C52 N8 C49 C50 176.0(7) . .
C3 C2 C7 C6 3.9(10) . .
N1 C2 C7 C6 -178.1(6) . .
C5 C6 C7 C2 -1.4(11) . .
C42 C43 C44 C39 -0.8(8) . .
C40 C39 C44 C43 2.9(8) . .
C38 C39 C44 C43 -176.1(5) . .
N5 C3 C4 C5 177.5(7) . .
C2 C3 C4 C5 5.6(11) . .
C11 C12 C13 C14 -0.1(12) . .
C15 C12 C13 C14 178.9(7) . .
C9 C14 C13 C12 0.6(13) . .
C7 C6 C5 C4 1.2(13) . .
C3 C4 C5 C6 -3.1(13) . .
C56 N9 C53 O11 -175.6(7) . .
C55 N9 C53 O11 -7.6(11) . .
C56 N9 C53 C54 5.7(12) . .
C55 N9 C53 C54 173.7(7) . .
O2 C45 O13 Tb1 134.1(7) . 2_565
C42 C45 O13 Tb1 -46.3(10) . 2_565
Tb1 C45 O13 Tb1 128.5(8) 1_465 2_565
Eu1 C45 O13 Tb1 128.5(8) 1_465 2_565
O2 C45 O13 Eu1 134.1(7) . 2_565
C42 C45 O13 Eu1 -46.3(10) . 2_565
Tb1 C45 O13 Eu1 128.5(8) 1_465 2_565
Eu1 C45 O13 Eu1 128.5(8) 1_465 2_565
O2 C45 O13 Eu1 5.6(5) . 1_465
C42 C45 O13 Eu1 -174.8(4) . 1_465
Tb1 C45 O13 Eu1 0.0 1_465 1_465
O2 C45 O13 Tb1 5.6(5) . 1_465
C42 C45 O13 Tb1 -174.8(4) . 1_465
Eu1 C45 O13 Tb1 0.0 1_465 1_465
O1 C15 O12 Tb1 -0.6(6) . 2_655
C12 C15 O12 Tb1 179.9(4) . 2_655
Eu1 C15 O12 Tb1 0.0 2_655 2_655
O1 C15 O12 Eu1 -0.6(6) . 2_655
C12 C15 O12 Eu1 179.9(4) . 2_655
Tb1 C15 O12 Eu1 0.0 2_655 2_655
C59 C57 N11 C58 -171.5(19) . .
O7 C57 N11 C58 2(3) . .
C59 C57 N11 C60 5(2) . .
O7 C57 N11 C60 178.2(11) . .
